data_4307541
loop_
_publ_author_name
'G. Izzet'
'X. Zeng'
'D. Over'
'B. Douziech'
'J. Zeitouny'
'M. Giorgi'
'I. Jabin'
'Y. Le Mest'
'O. Reinaud'

_publ_section_title
;
First Insights into the Electronic Properties of a Cu(II) Center Embedded
in the PN3 Cap of a Calix[6]arene-Based Ligand
;
_journal_name_full 'Inorganic Chemistry'
_journal_page_first 375
_journal_page_last 377
_journal_paper_doi 10.1021/ic0620384
_journal_volume 46
_journal_year 2007
_chemical_formula_sum 'C104 H141 Cl7 Cu N4 O18 P'
_chemical_formula_weight 2077.87
_chemical_name_systematic
; 
 ? 
;
_space_group_IT_number 2
_symmetry_cell_setting triclinic
_symmetry_space_group_name_Hall '-P 1'
_symmetry_space_group_name_H-M 'P -1'
_atom_sites_solution_hydrogens geom
_atom_sites_solution_primary direct
_atom_sites_solution_secondary difmap
_audit_creation_method SHELXL-97
_cell_angle_alpha 71.3610(7)
_cell_angle_beta 74.0900(8)
_cell_angle_gamma 69.9650(7)
_cell_formula_units_Z 2
_cell_length_a 16.3630(2)
_cell_length_b 16.4320(2)
_cell_length_c 23.3390(3)
_cell_measurement_reflns_used 20085
_cell_measurement_temperature 223(2)
_cell_measurement_theta_max 26.32
_cell_measurement_theta_min 1.35
_cell_volume 5489.98(12)
_computing_cell_refinement 'Denzo and Scalepack (Otwinowski & Minor, 1997)'
_computing_data_collection 'KappaCCD (Bruker-Nonius, 1998)'
_computing_data_reduction 'Denzo and Scalepack (Otwinowski & Minor, 1997)'
_computing_structure_refinement 'SHELXL-97 (Sheldrick, 1997)'
_computing_structure_solution 'SIR92 (Altomare et al., 1994)'
_diffrn_ambient_temperature 223(2)
_diffrn_measured_fraction_theta_full 0.898
_diffrn_measured_fraction_theta_max 0.898
_diffrn_measurement_device_type KappaCCD
_diffrn_measurement_method 'Phi scan'
_diffrn_radiation_monochromator graphite
_diffrn_radiation_source 'fine-focus sealed tube'
_diffrn_radiation_type MoK\a
_diffrn_radiation_wavelength 0.71073
_diffrn_reflns_av_R_equivalents 0.034
_diffrn_reflns_av_sigmaI/netI 0.0404
_diffrn_reflns_limit_h_max 20
_diffrn_reflns_limit_h_min 0
_diffrn_reflns_limit_k_max 20
_diffrn_reflns_limit_k_min -18
_diffrn_reflns_limit_l_max 29
_diffrn_reflns_limit_l_min -26
_diffrn_reflns_number 20055
_diffrn_reflns_theta_full 26.32
_diffrn_reflns_theta_max 26.32
_diffrn_reflns_theta_min 1.36
_exptl_absorpt_coefficient_mu 0.447
_exptl_absorpt_correction_type none
_exptl_crystal_colour blue
_exptl_crystal_density_diffrn 1.257
_exptl_crystal_density_method 'not measured'
_exptl_crystal_description prism
_exptl_crystal_F_000 2200
_exptl_crystal_size_max .4
_exptl_crystal_size_mid .3
_exptl_crystal_size_min .3
_refine_diff_density_max 0.956
_refine_diff_density_min -0.902
_refine_diff_density_rms 0.083
_refine_ls_extinction_method none
_refine_ls_goodness_of_fit_ref 1.032
_refine_ls_hydrogen_treatment mixed
_refine_ls_matrix_type full
_refine_ls_number_parameters 1213
_refine_ls_number_reflns 20055
_refine_ls_number_restraints 0
_refine_ls_restrained_S_all 1.032
_refine_ls_R_factor_all 0.1023
_refine_ls_R_factor_gt 0.0846
_refine_ls_shift/su_max 0.043
_refine_ls_shift/su_mean 0.001
_refine_ls_structure_factor_coef Fsqd
_refine_ls_weighting_details 'calc w=1/[\s^2^(Fo^2^)+(0.1368P)^2^+10.9152P] where P=(Fo^2^+2Fc^2^)/3'
_refine_ls_weighting_scheme calc
_refine_ls_wR_factor_gt 0.2284
_refine_ls_wR_factor_ref 0.2521
_reflns_number_gt 16284
_reflns_number_total 20055
_reflns_threshold_expression >2sigma(I)
_cod_data_source_file ic0620384si20061128_095406.cif
_cod_data_source_block shelxl
_cod_depositor_comments
;
The following automatic conversions were performed:
'_symmetry_cell_setting' value 'Triclinic' changed to 'triclinic'
according to '/home/saulius/struct/CIF-dictionaries/cif_core.dic'
dictionary named 'cif_core.dic' version 2.4.1 from 2010-06-29.

Automatic conversion script
Id: cif_fix_enum 1527 2010-12-29 10:47:43Z saulius 
;
_cod_database_code 4307541

loop_
_symmetry_equiv_pos_as_xyz
'x, y, z'
'-x, -y, -z'

loop_
_atom_site_label
_atom_site_type_symbol
_atom_site_fract_x
_atom_site_fract_y
_atom_site_fract_z
_atom_site_U_iso_or_equiv
_atom_site_adp_type
_atom_site_occupancy
_atom_site_symmetry_multiplicity
_atom_site_calc_flag
_atom_site_refinement_flags
_atom_site_disorder_assembly
_atom_site_disorder_group
Cu1 Cu 0.74799(3) 0.19596(3) 0.112842(19) 0.03260(15) Uani 1 1 d . . .
Cl1 Cl 0.82012(8) 0.75120(9) 0.06692(6) 0.0618(3) Uani 1 1 d . . .
Cl2 Cl 0.41709(13) 0.59993(13) 0.20451(8) 0.0931(6) Uani 1 1 d . . .
Cl3 Cl 0.03860(14) 0.51409(12) 0.06082(9) 0.0921(5) Uani 1 1 d . . .
Cl4 Cl 0.2114(2) 0.4617(2) -0.0213(2) 0.0785(9) Uiso 0.50 1 d P . .
Cl5 Cl 0.2177(3) 0.4604(3) 0.0051(2) 0.0948(11) Uiso 0.50 1 d P . .
Cl6 Cl 0.3249(4) 0.5504(4) 0.4102(3) 0.1152(17) Uiso 0.50 1 d P . .
Cl7 Cl 0.2934(5) 0.5394(5) 0.4240(3) 0.132(2) Uiso 0.50 1 d P . .
Cl8 Cl 0.3013(5) 0.3938(4) 0.3849(3) 0.131(2) Uiso 0.50 1 d P . .
Cl9 Cl 0.2692(4) 0.3906(4) 0.4101(3) 0.1127(15) Uiso 0.50 1 d P . .
Cl10 Cl 0.7700(5) 0.5774(5) 0.3111(4) 0.0994(18) Uiso 0.30 1 d P . .
Cl11 Cl 0.7672(15) 0.6860(15) 0.2393(10) 0.181(7) Uiso 0.20 1 d P . .
Cl12 Cl 0.9215(8) 0.6093(8) 0.2190(6) 0.134(4) Uiso 0.30 1 d P . .
Cl13 Cl 0.9317(11) 0.5724(12) 0.2376(8) 0.128(5) Uiso 0.20 1 d P . .
P1 P 0.69485(6) 0.24414(6) 0.02431(4) 0.0299(2) Uani 1 1 d . . .
O1 O 0.58754(17) 0.2551(2) 0.29230(12) 0.0429(7) Uani 1 1 d . . .
O2 O 0.59458(19) 0.02633(18) 0.29119(13) 0.0408(6) Uani 1 1 d . . .
O3 O 0.86794(18) -0.06935(16) 0.20216(12) 0.0357(6) Uani 1 1 d . . .
O4 O 1.04307(16) 0.02463(17) 0.11160(11) 0.0339(5) Uani 1 1 d . . .
O5 O 0.97091(18) 0.24889(19) 0.13756(12) 0.0395(6) Uani 1 1 d . . .
O6 O 0.73254(18) 0.41876(18) 0.20174(12) 0.0403(6) Uani 1 1 d . . .
O7 O 0.78595(19) 0.1583(2) 0.19494(13) 0.0429(7) Uani 1 1 d . . .
O8 O 0.7879(6) 0.7516(6) 0.0165(3) 0.152(3) Uani 1 1 d . . .
O9 O 0.8686(6) 0.6667(5) 0.0900(5) 0.182(4) Uani 1 1 d . . .
O10 O 0.8765(3) 0.8072(4) 0.0437(3) 0.1034(16) Uani 1 1 d . . .
O11 O 0.7513(3) 0.7877(5) 0.1104(3) 0.1153(19) Uani 1 1 d . . .
O12 O 0.5138(5) 0.8953(5) 0.1574(3) 0.0570(16) Uiso 0.50 1 d P . .
O13 O 0.5607(6) 0.8271(6) 0.0215(4) 0.079(2) Uiso 0.50 1 d P . .
O14 O 0.6015(8) 0.9286(8) -0.1405(6) 0.103(3) Uiso 0.50 1 d P . .
O15 O 0.5872(8) 0.7636(10) 0.2561(6) 0.089(3) Uiso 0.50 1 d P . .
O16 O 0.4256(8) 0.1130(9) 0.1219(7) 0.100(3) Uiso 0.50 1 d P . .
O17 O 0.3930(7) 0.5126(6) 0.2120(5) 0.099(3) Uiso 0.60 1 d P . .
O18 O 0.4371(12) 0.5274(12) 0.1914(8) 0.116(5) Uiso 0.40 1 d P . .
O19 O 0.4508(11) 0.5703(11) 0.2568(7) 0.091(5) Uiso 0.40 1 d P . .
O20 O 0.4496(8) 0.6043(9) 0.2544(6) 0.090(3) Uiso 0.60 1 d P . .
O21 O 0.4819(15) 0.6094(15) 0.2396(11) 0.060(5) Uiso 0.20 1 d P . .
O22 O 0.4738(12) 0.6022(13) 0.1480(9) 0.126(5) Uiso 0.40 1 d P . .
O23 O 0.3163(9) 0.6414(9) 0.2244(7) 0.089(3) Uiso 0.40 1 d P . .
O24 O 0.3465(7) 0.6701(6) 0.1961(5) 0.090(2) Uiso 0.60 1 d P . .
O25 O 0.4049(19) 0.6763(16) 0.1630(12) 0.083(6) Uiso 0.20 1 d P . .
O26 O 0.4700(16) 0.6591(17) 0.1453(11) 0.076(5) Uiso 0.20 1 d P . .
O15A O 0.5752(13) 0.7180(16) 0.2621(10) 0.105(6) Uiso 0.30 1 d P . .
O15B O 0.6035(19) 0.794(2) 0.2397(15) 0.090(9) Uiso 0.20 1 d P . .
N1 N 0.6438(2) 0.2872(2) 0.15553(15) 0.0360(7) Uani 1 1 d . . .
H1 H 0.6719 0.2934 0.1802 0.043 Uiso 1 1 d R . .
N2 N 0.7409(2) 0.0643(2) 0.12816(14) 0.0350(7) Uani 1 1 d . . .
H2 H 0.7348 0.0517 0.1695 0.042 Uiso 1 1 d R . .
N3 N 0.8621(2) 0.1042(2) 0.27213(14) 0.0368(7) Uani 1 1 d . . .
N4 N 0.8696(2) 0.2186(2) 0.06722(14) 0.0344(7) Uani 1 1 d . . .
H4 H 0.9141 0.1752 0.0904 0.041 Uiso 1 1 d R . .
C1 C 0.5521(2) 0.2707(3) 0.35067(18) 0.0374(8) Uani 1 1 d . . .
C2 C 0.5586(2) 0.3451(3) 0.36285(18) 0.0386(8) Uani 1 1 d . . .
C3 C 0.5260(3) 0.3568(3) 0.4230(2) 0.0418(9) Uani 1 1 d . . .
H3 H 0.5295 0.4082 0.4323 0.050 Uiso 1 1 d R . .
C4 C 0.4885(3) 0.2954(3) 0.4702(2) 0.0435(9) Uani 1 1 d . . .
C5 C 0.4826(3) 0.2228(3) 0.45498(19) 0.0428(9) Uani 1 1 d . . .
H5 H 0.4567 0.1793 0.4859 0.051 Uiso 1 1 d R . .
C6 C 0.5139(2) 0.2082(3) 0.39650(19) 0.0380(8) Uani 1 1 d . . .
C7 C 0.5253(3) 0.2882(3) 0.25104(19) 0.0474(10) Uani 1 1 d . . .
H7A H 0.4728 0.2696 0.2716 0.057 Uiso 1 1 d R . .
H7B H 0.5102 0.3523 0.2387 0.057 Uiso 1 1 d R . .
C8 C 0.5727(3) 0.2484(3) 0.19658(18) 0.0403(9) Uani 1 1 d . . .
H8A H 0.5287 0.2572 0.1735 0.048 Uiso 1 1 d R . .
H8B H 0.5973 0.1856 0.2129 0.048 Uiso 1 1 d R . .
C9 C 0.6106(3) 0.3766(3) 0.11351(19) 0.0387(8) Uani 1 1 d . . .
H9A H 0.5756 0.4187 0.1375 0.046 Uiso 1 1 d R . .
H9B H 0.6600 0.3967 0.0872 0.046 Uiso 1 1 d R . .
C10 C 0.5542(3) 0.3742(2) 0.07334(17) 0.0351(8) Uani 1 1 d . . .
C11 C 0.5838(2) 0.3202(2) 0.03127(17) 0.0345(8) Uani 1 1 d . . .
C12 C 0.5269(3) 0.3241(3) -0.0051(2) 0.0447(9) Uani 1 1 d . . .
H12 H 0.5471 0.2869 -0.0335 0.054 Uiso 1 1 d R . .
C13 C 0.4419(3) 0.3813(3) -0.0008(2) 0.0510(11) Uani 1 1 d . . .
H13 H 0.4038 0.3848 -0.0269 0.061 Uiso 1 1 d R . .
C14 C 0.4123(3) 0.4334(3) 0.0407(2) 0.0493(10) Uani 1 1 d . . .
H14 H 0.3531 0.4724 0.0446 0.059 Uiso 1 1 d R . .
C15 C 0.4679(3) 0.4300(3) 0.07709(19) 0.0431(9) Uani 1 1 d . . .
H15 H 0.4458 0.4671 0.1056 0.052 Uiso 1 1 d R . .
C16 C 0.4582(4) 0.3043(4) 0.5370(2) 0.0591(12) Uani 1 1 d . . .
C17 C 0.4646(6) 0.3907(5) 0.5434(3) 0.100(3) Uani 1 1 d . . .
H17A H 0.4291 0.4407 0.5177 0.120 Uiso 1 1 d R . .
H17B H 0.5252 0.3921 0.5311 0.120 Uiso 1 1 d R . .
H17C H 0.4437 0.3938 0.5855 0.120 Uiso 1 1 d R . .
C18 C 0.3623(6) 0.3025(7) 0.5588(4) 0.114(3) Uani 1 1 d . . .
H18A H 0.3403 0.3152 0.5985 0.137 Uiso 1 1 d R . .
H18B H 0.3587 0.2442 0.5614 0.137 Uiso 1 1 d R . .
H18C H 0.3274 0.3466 0.5299 0.137 Uiso 1 1 d R . .
C19 C 0.5160(8) 0.2249(6) 0.5766(3) 0.126(4) Uani 1 1 d . . .
H19A H 0.5767 0.2165 0.5563 0.151 Uiso 1 1 d R . .
H19B H 0.4988 0.1721 0.5824 0.151 Uiso 1 1 d R . .
H19C H 0.5092 0.2359 0.6159 0.151 Uiso 1 1 d R . .
C20 C 0.5093(3) 0.1253(3) 0.3836(2) 0.0455(10) Uani 1 1 d . . .
H20A H 0.4619 0.1042 0.4124 0.055 Uiso 1 1 d R . .
H20B H 0.4989 0.1397 0.3425 0.055 Uiso 1 1 d R . .
C21 C 0.5939(3) 0.0486(3) 0.38856(19) 0.0393(8) Uani 1 1 d . . .
C22 C 0.6349(3) 0.0236(3) 0.43928(19) 0.0427(9) Uani 1 1 d . . .
H22 H 0.6102 0.0555 0.4709 0.051 Uiso 1 1 d R . .
C23 C 0.7106(3) -0.0469(3) 0.44640(19) 0.0409(9) Uani 1 1 d . . .
C24 C 0.7455(3) -0.0940(3) 0.40050(19) 0.0410(9) Uani 1 1 d . . .
H24 H 0.7987 -0.1426 0.4033 0.049 Uiso 1 1 d R . .
C25 C 0.7060(3) -0.0729(2) 0.35038(18) 0.0350(8) Uani 1 1 d . . .
C26 C 0.6303(3) -0.0003(2) 0.34403(18) 0.0359(8) Uani 1 1 d . . .
C27 C 0.5255(3) -0.0115(4) 0.2959(3) 0.0592(12) Uani 1 1 d . . .
H27A H 0.5474 -0.0756 0.3063 0.071 Uiso 1 1 d R . .
H27B H 0.5059 0.0088 0.2573 0.071 Uiso 1 1 d R . .
H27C H 0.4768 0.0070 0.3274 0.071 Uiso 1 1 d R . .
C28 C 0.7587(3) -0.0749(3) 0.5006(2) 0.0498(10) Uani 1 1 d . . .
C29 C 0.7100(5) -0.0179(4) 0.5471(2) 0.0696(15) Uani 1 1 d . . .
H29A H 0.7066 0.0439 0.5275 0.083 Uiso 1 1 d R . .
H29B H 0.7413 -0.0377 0.5806 0.083 Uiso 1 1 d R . .
H29C H 0.6513 -0.0246 0.5625 0.083 Uiso 1 1 d R . .
C30 C 0.7615(4) -0.1724(4) 0.5350(2) 0.0672(14) Uani 1 1 d . . .
H30A H 0.7024 -0.1782 0.5487 0.081 Uiso 1 1 d R . .
H30B H 0.7895 -0.1894 0.5698 0.081 Uiso 1 1 d R . .
H30C H 0.7947 -0.2107 0.5079 0.081 Uiso 1 1 d R . .
C31 C 0.8533(4) -0.0660(5) 0.4761(3) 0.0737(16) Uani 1 1 d . . .
H31A H 0.8854 -0.1063 0.4503 0.088 Uiso 1 1 d R . .
H31B H 0.8825 -0.0804 0.5101 0.088 Uiso 1 1 d R . .
H31C H 0.8510 -0.0057 0.4528 0.088 Uiso 1 1 d R . .
C32 C 0.7404(3) -0.1298(3) 0.30358(18) 0.0386(8) Uani 1 1 d . . .
H32A H 0.7097 -0.1747 0.3155 0.046 Uiso 1 1 d R . .
H32B H 0.7307 -0.0924 0.2636 0.046 Uiso 1 1 d R . .
C33 C 0.8377(3) -0.1783(2) 0.29616(18) 0.0349(8) Uani 1 1 d . . .
C34 C 0.8696(3) -0.2570(3) 0.33956(19) 0.0398(9) Uani 1 1 d . . .
H34 H 0.8292 -0.2800 0.3744 0.048 Uiso 1 1 d R . .
C35 C 0.9592(3) -0.3027(2) 0.33422(19) 0.0413(9) Uani 1 1 d . . .
C36 C 1.0168(3) -0.2698(2) 0.2835(2) 0.0399(9) Uani 1 1 d . . .
H36 H 1.0788 -0.3007 0.2781 0.048 Uiso 1 1 d R . .
C37 C 0.9885(3) -0.1919(2) 0.23867(17) 0.0340(8) Uani 1 1 d . . .
C38 C 0.8980(3) -0.1473(2) 0.24653(17) 0.0318(8) Uani 1 1 d . . .
C39 C 0.8472(3) -0.0878(3) 0.15246(18) 0.0385(9) Uani 1 1 d . . .
H39A H 0.8974 -0.1300 0.1354 0.046 Uiso 1 1 d R . .
H39B H 0.7977 -0.1124 0.1679 0.046 Uiso 1 1 d R . .
C40 C 0.8250(3) 0.0006(3) 0.10662(18) 0.0384(8) Uani 1 1 d . . .
H40A H 0.8206 -0.0108 0.0699 0.046 Uiso 1 1 d R . .
H40B H 0.8733 0.0259 0.0980 0.046 Uiso 1 1 d R . .
C41 C 0.6629(3) 0.0580(3) 0.11059(19) 0.0415(9) Uani 1 1 d . . .
H41A H 0.6558 -0.0010 0.1292 0.050 Uiso 1 1 d R . .
H41B H 0.6107 0.1013 0.1246 0.050 Uiso 1 1 d R . .
C42 C 0.6715(2) 0.0755(3) 0.04165(19) 0.0367(8) Uani 1 1 d . . .
C43 C 0.6875(2) 0.1535(2) -0.00094(17) 0.0335(8) Uani 1 1 d . . .
C44 C 0.6948(3) 0.1636(3) -0.06408(19) 0.0399(9) Uani 1 1 d . . .
H44 H 0.7067 0.2163 -0.0934 0.048 Uiso 1 1 d R . .
C45 C 0.6838(3) 0.0980(3) -0.0840(2) 0.0483(10) Uani 1 1 d . . .
H45 H 0.6880 0.1051 -0.1271 0.058 Uiso 1 1 d R . .
C46 C 0.6678(3) 0.0222(3) -0.0429(2) 0.0515(11) Uani 1 1 d . . .
H46 H 0.6596 -0.0226 -0.0572 0.062 Uiso 1 1 d R . .
C47 C 0.6630(3) 0.0097(3) 0.0197(2) 0.0472(10) Uani 1 1 d . . .
H47 H 0.6539 -0.0450 0.0478 0.057 Uiso 1 1 d R . .
C48 C 0.9942(4) -0.3869(3) 0.3834(2) 0.0600(13) Uani 1 1 d . . .
C49 C 0.9198(6) -0.4183(5) 0.4312(4) 0.108(3) Uani 1 1 d . . .
H49A H 0.8875 -0.3748 0.4547 0.130 Uiso 1 1 d R . .
H49B H 0.9444 -0.4743 0.4583 0.130 Uiso 1 1 d R . .
H49C H 0.8806 -0.4261 0.4107 0.130 Uiso 1 1 d R . .
C50 C 1.0479(7) -0.4632(4) 0.3538(4) 0.119(3) Uani 1 1 d . . .
H50A H 1.0658 -0.5168 0.3850 0.143 Uiso 1 1 d R . .
H50B H 1.0993 -0.4487 0.3263 0.143 Uiso 1 1 d R . .
H50C H 1.0124 -0.4726 0.3311 0.143 Uiso 1 1 d R . .
C51 C 1.0526(7) -0.3654(6) 0.4138(4) 0.128(4) Uani 1 1 d . . .
H51A H 1.0189 -0.3157 0.4315 0.153 Uiso 1 1 d R . .
H51B H 1.1016 -0.3501 0.3834 0.153 Uiso 1 1 d R . .
H51C H 1.0742 -0.4165 0.4455 0.153 Uiso 1 1 d R . .
C52 C 1.0536(3) -0.1566(3) 0.18410(19) 0.0406(9) Uani 1 1 d . . .
H52A H 1.1006 -0.2061 0.1726 0.049 Uiso 1 1 d R . .
H52B H 1.0237 -0.1226 0.1501 0.049 Uiso 1 1 d R . .
C53 C 1.0964(2) -0.0966(2) 0.19578(17) 0.0340(8) Uani 1 1 d . . .
C54 C 1.1432(3) -0.1278(3) 0.24371(18) 0.0386(8) Uani 1 1 d . . .
H54 H 1.1457 -0.1864 0.2704 0.046 Uiso 1 1 d R . .
C55 C 1.1872(3) -0.0777(3) 0.25521(18) 0.0393(8) Uani 1 1 d . . .
C56 C 1.1846(3) 0.0064(3) 0.21556(18) 0.0384(8) Uani 1 1 d . . .
H56 H 1.2146 0.0433 0.2214 0.046 Uiso 1 1 d R . .
C57 C 1.1391(2) 0.0413(2) 0.16674(17) 0.0332(8) Uani 1 1 d . . .
C58 C 1.0937(2) -0.0103(2) 0.15775(16) 0.0315(7) Uani 1 1 d . . .
C59 C 1.0913(3) 0.0045(3) 0.05421(18) 0.0410(9) Uani 1 1 d . . .
H59A H 1.1370 0.0344 0.0381 0.049 Uiso 1 1 d R . .
H59B H 1.0519 0.0248 0.0255 0.049 Uiso 1 1 d R . .
H59C H 1.1174 -0.0589 0.0605 0.049 Uiso 1 1 d R . .
C60 C 1.2360(4) -0.1120(3) 0.3096(2) 0.0555(12) Uani 1 1 d . . .
C61 C 1.1717(8) -0.0713(10) 0.3613(4) 0.168(5) Uani 1 1 d . . .
H61A H 1.1979 -0.0930 0.3974 0.202 Uiso 1 1 d R . .
H61B H 1.1176 -0.0875 0.3706 0.202 Uiso 1 1 d R . .
H61C H 1.1595 -0.0073 0.3481 0.202 Uiso 1 1 d R . .
C62 C 1.2539(9) -0.2103(5) 0.3354(5) 0.146(5) Uani 1 1 d . . .
H62A H 1.2877 -0.2404 0.3036 0.175 Uiso 1 1 d R . .
H62B H 1.1988 -0.2252 0.3513 0.175 Uiso 1 1 d R . .
H62C H 1.2867 -0.2289 0.3680 0.175 Uiso 1 1 d R . .
C63 C 1.3131(7) -0.0779(8) 0.2971(5) 0.148(5) Uani 1 1 d . . .
H63A H 1.3445 -0.1060 0.3307 0.177 Uiso 1 1 d R . .
H63B H 1.2931 -0.0144 0.2925 0.177 Uiso 1 1 d R . .
H63C H 1.3517 -0.0907 0.2599 0.177 Uiso 1 1 d R . .
C64 C 1.1447(3) 0.1312(2) 0.12275(17) 0.0358(8) Uani 1 1 d . . .
H64A H 1.2041 0.1265 0.1002 0.043 Uiso 1 1 d R . .
H64B H 1.1051 0.1488 0.0946 0.043 Uiso 1 1 d R . .
C65 C 1.1197(2) 0.2060(2) 0.15425(16) 0.0311(7) Uani 1 1 d . . .
C66 C 1.1809(2) 0.2199(2) 0.17848(17) 0.0332(7) Uani 1 1 d . . .
H66 H 1.2410 0.1829 0.1741 0.040 Uiso 1 1 d R . .
C67 C 1.1589(3) 0.2869(3) 0.20950(18) 0.0352(8) Uani 1 1 d . . .
C68 C 1.0728(3) 0.3424(3) 0.21342(17) 0.0360(8) Uani 1 1 d . . .
H68 H 1.0552 0.3905 0.2330 0.043 Uiso 1 1 d R . .
C69 C 1.0092(2) 0.3311(2) 0.18937(17) 0.0345(8) Uani 1 1 d . . .
C70 C 1.0336(2) 0.2630(2) 0.16068(16) 0.0323(7) Uani 1 1 d . . .
C71 C 0.9593(3) 0.3063(3) 0.07717(18) 0.0400(9) Uani 1 1 d . . .
H71A H 0.9607 0.3651 0.0753 0.048 Uiso 1 1 d R . .
H71B H 1.0062 0.2825 0.0467 0.048 Uiso 1 1 d R . .
C72 C 0.8712(3) 0.3069(3) 0.06979(19) 0.0396(8) Uani 1 1 d . . .
H72A H 0.8580 0.3499 0.0321 0.048 Uiso 1 1 d R . .
H72B H 0.8277 0.3251 0.1038 0.048 Uiso 1 1 d R . .
C73 C 0.9033(2) 0.2030(3) 0.00426(18) 0.0363(8) Uani 1 1 d . . .
H73A H 0.9649 0.2004 -0.0076 0.044 Uiso 1 1 d R . .
H73B H 0.8958 0.1475 0.0043 0.044 Uiso 1 1 d R . .
C74 C 0.8563(2) 0.2754(2) -0.04416(17) 0.0340(8) Uani 1 1 d . . .
C75 C 0.7636(2) 0.3008(2) -0.04014(16) 0.0322(7) Uani 1 1 d . . .
C76 C 0.7259(3) 0.3672(3) -0.08786(18) 0.0404(9) Uani 1 1 d . . .
H76 H 0.6630 0.3856 -0.0854 0.048 Uiso 1 1 d R . .
C77 C 0.7782(3) 0.4077(3) -0.1395(2) 0.0482(10) Uani 1 1 d . . .
H77 H 0.7511 0.4529 -0.1720 0.058 Uiso 1 1 d R . .
C78 C 0.8677(3) 0.3833(3) -0.1429(2) 0.0496(10) Uani 1 1 d . . .
H78 H 0.9044 0.4108 -0.1783 0.060 Uiso 1 1 d R . .
C79 C 0.9068(3) 0.3176(3) -0.09540(19) 0.0429(9) Uani 1 1 d . . .
H79 H 0.9698 0.3017 -0.0985 0.052 Uiso 1 1 d R . .
C80 C 1.2290(3) 0.2977(3) 0.2361(2) 0.0479(10) Uani 1 1 d . . .
C81 C 1.2727(5) 0.2085(4) 0.2767(3) 0.0814(19) Uani 1 1 d . . .
H81A H 1.3095 0.1685 0.2516 0.098 Uiso 1 1 d R . .
H81B H 1.2277 0.1829 0.3050 0.098 Uiso 1 1 d R . .
H81C H 1.3081 0.2181 0.2993 0.098 Uiso 1 1 d R . .
C82 C 1.2982(4) 0.3313(4) 0.1835(3) 0.0697(15) Uani 1 1 d . . .
H82A H 1.3292 0.2865 0.1610 0.084 Uiso 1 1 d R . .
H82B H 1.3395 0.3435 0.1998 0.084 Uiso 1 1 d R . .
H82C H 1.2693 0.3851 0.1566 0.084 Uiso 1 1 d R . .
C83 C 1.1891(5) 0.3680(5) 0.2741(3) 0.0798(18) Uani 1 1 d . . .
H83A H 1.2346 0.3731 0.2903 0.096 Uiso 1 1 d R . .
H83B H 1.1445 0.3493 0.3075 0.096 Uiso 1 1 d R . .
H83C H 1.1628 0.4249 0.2487 0.096 Uiso 1 1 d R . .
C84 C 0.9158(3) 0.3933(3) 0.19483(19) 0.0418(9) Uani 1 1 d . . .
H84A H 0.9180 0.4527 0.1902 0.050 Uiso 1 1 d R . .
H84B H 0.8883 0.3935 0.1633 0.050 Uiso 1 1 d R . .
C85 C 0.8540(3) 0.3714(3) 0.25509(18) 0.0362(8) Uani 1 1 d . . .
C86 C 0.8840(3) 0.3366(3) 0.31080(19) 0.0423(9) Uani 1 1 d . . .
H86 H 0.9463 0.3195 0.3108 0.051 Uiso 1 1 d R . .
C87 C 0.8275(3) 0.3250(3) 0.36692(19) 0.0446(9) Uani 1 1 d . . .
C88 C 0.7377(3) 0.3480(3) 0.36664(19) 0.0438(9) Uani 1 1 d . . .
H88 H 0.6958 0.3415 0.4046 0.053 Uiso 1 1 d R . .
C89 C 0.7042(3) 0.3814(3) 0.31246(19) 0.0381(8) Uani 1 1 d . . .
C90 C 0.7631(3) 0.3912(2) 0.25672(17) 0.0353(8) Uani 1 1 d . . .
C91 C 0.7042(3) 0.5140(3) 0.1792(2) 0.0545(11) Uani 1 1 d . . .
H91A H 0.6603 0.5396 0.2103 0.065 Uiso 1 1 d R . .
H91B H 0.6794 0.5289 0.1431 0.065 Uiso 1 1 d R . .
H91C H 0.7541 0.5375 0.1690 0.065 Uiso 1 1 d R . .
C92 C 0.8621(4) 0.2868(4) 0.4281(2) 0.0580(12) Uani 1 1 d . . .
C93 C 0.9565(7) 0.2864(9) 0.4203(4) 0.149(5) Uani 1 1 d . . .
H93A H 0.9599 0.3464 0.4003 0.179 Uiso 1 1 d R . .
H93B H 0.9965 0.2467 0.3958 0.179 Uiso 1 1 d R . .
H93C H 0.9725 0.2687 0.4600 0.179 Uiso 1 1 d R . .
C94 C 0.8065(8) 0.3347(14) 0.4742(5) 0.253(12) Uani 1 1 d . . .
H94A H 0.8414 0.3296 0.5029 0.304 Uiso 1 1 d R . .
H94B H 0.7570 0.3116 0.4958 0.304 Uiso 1 1 d R . .
H94C H 0.7856 0.3965 0.4533 0.304 Uiso 1 1 d R . .
C95 C 0.8601(15) 0.1928(8) 0.4528(6) 0.244(11) Uani 1 1 d . . .
H95A H 0.8804 0.1687 0.4913 0.292 Uiso 1 1 d R . .
H95B H 0.8956 0.1565 0.4249 0.292 Uiso 1 1 d R . .
H95C H 0.7994 0.1933 0.4594 0.292 Uiso 1 1 d R . .
C96 C 0.6049(3) 0.4086(3) 0.3141(2) 0.0445(9) Uani 1 1 d . . .
H96A H 0.5963 0.4110 0.2745 0.053 Uiso 1 1 d R . .
H96B H 0.5804 0.4672 0.3216 0.053 Uiso 1 1 d R . .
C97 C 0.8555(3) 0.1154(3) 0.21554(18) 0.0377(8) Uani 1 1 d . . .
H97 H 0.9075 0.0894 0.1891 0.045 Uiso 1 1 d R . .
C98 C 0.7869(3) 0.1411(3) 0.3159(2) 0.0496(11) Uani 1 1 d . . .
H98A H 0.7361 0.1706 0.2965 0.060 Uiso 1 1 d R . .
H98B H 0.8008 0.1834 0.3294 0.060 Uiso 1 1 d R . .
H98C H 0.7745 0.0937 0.3506 0.060 Uiso 1 1 d R . .
C99 C 0.9439(3) 0.0551(5) 0.2946(2) 0.0736(18) Uani 1 1 d . . .
H99A H 0.9888 0.0350 0.2618 0.088 Uiso 1 1 d R . .
H99B H 0.9351 0.0044 0.3277 0.088 Uiso 1 1 d R . .
H99C H 0.9622 0.0934 0.3091 0.088 Uiso 1 1 d R . .
C100 C 0.1329(6) 0.4291(5) 0.0406(4) 0.102(3) Uani 1 1 d . . .
C101 C 0.3243(7) 0.4829(7) 0.3643(5) 0.122(3) Uiso 1 1 d . . .
C102 C 0.8286(15) 0.6312(16) 0.2447(12) 0.067(5) Uiso 0.30 1 d P . .
C103 C 0.5753(8) 0.8669(8) -0.0917(7) 0.064(3) Uiso 0.50 1 d P . .
C104 C 0.6401(10) 0.8024(10) -0.0288(7) 0.086(4) Uiso 0.50 1 d P . .
C105 C 0.5236(14) 0.8569(14) 0.1174(10) 0.121(6) Uiso 0.50 1 d P . .
C106 C 0.814(2) 0.608(2) 0.2691(17) 0.060(7) Uiso 0.20 1 d P . .

loop_
_atom_site_aniso_label
_atom_site_aniso_U_11
_atom_site_aniso_U_22
_atom_site_aniso_U_33
_atom_site_aniso_U_23
_atom_site_aniso_U_13
_atom_site_aniso_U_12
Cu1 0.0326(2) 0.0383(3) 0.0246(3) -0.00752(18) -0.00934(18) -0.00427(18)
Cl1 0.0532(6) 0.0691(8) 0.0615(8) -0.0228(6) 0.0005(6) -0.0179(6)
Cl2 0.1102(13) 0.0941(11) 0.0684(10) -0.0317(8) -0.0530(10) 0.0184(10)
Cl3 0.1036(13) 0.0805(10) 0.0873(12) -0.0173(9) -0.0026(10) -0.0349(9)
P1 0.0296(4) 0.0326(4) 0.0247(5) -0.0075(3) -0.0090(4) -0.0018(3)
O1 0.0284(12) 0.0642(18) 0.0274(14) -0.0187(13) -0.0029(11) 0.0028(12)
O2 0.0447(15) 0.0412(14) 0.0379(16) -0.0104(11) -0.0145(13) -0.0080(12)
O3 0.0519(15) 0.0253(12) 0.0290(14) -0.0015(10) -0.0173(12) -0.0069(11)
O4 0.0327(12) 0.0414(14) 0.0263(13) -0.0113(10) -0.0060(10) -0.0057(11)
O5 0.0396(14) 0.0501(15) 0.0329(15) -0.0001(11) -0.0145(12) -0.0209(12)
O6 0.0414(14) 0.0442(15) 0.0296(15) -0.0039(11) -0.0070(12) -0.0094(12)
O7 0.0422(15) 0.0539(16) 0.0294(15) -0.0100(12) -0.0140(12) -0.0040(13)
O8 0.182(7) 0.231(8) 0.103(5) -0.060(5) -0.031(5) -0.112(6)
O9 0.175(8) 0.092(5) 0.235(10) 0.001(5) -0.060(7) -0.005(5)
O10 0.089(3) 0.137(4) 0.095(4) -0.031(3) 0.007(3) -0.062(3)
O11 0.069(3) 0.165(5) 0.104(4) -0.060(4) 0.016(3) -0.024(3)
N1 0.0341(16) 0.0418(17) 0.0292(17) -0.0122(13) -0.0084(13) -0.0020(13)
N2 0.0372(16) 0.0366(16) 0.0273(16) -0.0037(12) -0.0097(13) -0.0066(13)
N3 0.0347(16) 0.0440(17) 0.0273(17) -0.0090(13) -0.0092(13) -0.0027(14)
N4 0.0319(15) 0.0404(16) 0.0291(17) -0.0065(13) -0.0094(13) -0.0070(13)
C1 0.0298(17) 0.047(2) 0.028(2) -0.0138(16) 0.0001(15) -0.0017(16)
C2 0.0305(18) 0.044(2) 0.030(2) -0.0053(16) 0.0016(15) -0.0060(16)
C3 0.043(2) 0.042(2) 0.038(2) -0.0137(17) 0.0024(18) -0.0124(17)
C4 0.048(2) 0.046(2) 0.035(2) -0.0144(17) 0.0043(18) -0.0155(18)
C5 0.046(2) 0.045(2) 0.032(2) -0.0104(17) 0.0055(18) -0.0156(18)
C6 0.0340(18) 0.0392(19) 0.038(2) -0.0127(16) -0.0046(16) -0.0050(16)
C7 0.036(2) 0.065(3) 0.031(2) -0.0135(19) -0.0078(17) 0.0011(19)
C8 0.040(2) 0.049(2) 0.028(2) -0.0087(16) -0.0080(17) -0.0083(17)
C9 0.040(2) 0.0366(19) 0.035(2) -0.0128(16) -0.0060(17) -0.0027(16)
C10 0.0368(19) 0.0299(17) 0.0275(19) -0.0014(14) -0.0036(15) -0.0027(15)
C11 0.0319(17) 0.0359(18) 0.030(2) -0.0071(14) -0.0083(15) -0.0023(15)
C12 0.040(2) 0.049(2) 0.040(2) -0.0140(18) -0.0134(18) 0.0012(18)
C13 0.036(2) 0.060(3) 0.049(3) -0.010(2) -0.018(2) 0.0007(19)
C14 0.035(2) 0.051(2) 0.045(3) -0.0089(19) -0.0077(19) 0.0059(18)
C15 0.042(2) 0.037(2) 0.036(2) -0.0084(16) -0.0046(18) 0.0038(16)
C16 0.079(3) 0.062(3) 0.035(3) -0.021(2) 0.010(2) -0.027(3)
C17 0.163(7) 0.108(5) 0.053(4) -0.047(4) 0.022(4) -0.076(5)
C18 0.127(6) 0.169(8) 0.077(5) -0.077(6) 0.061(5) -0.098(6)
C19 0.204(10) 0.105(6) 0.039(3) -0.016(3) -0.029(5) -0.004(6)
C20 0.039(2) 0.048(2) 0.052(3) -0.023(2) -0.0064(19) -0.0073(18)
C21 0.040(2) 0.038(2) 0.040(2) -0.0125(16) -0.0040(17) -0.0118(16)
C22 0.050(2) 0.046(2) 0.035(2) -0.0171(17) -0.0043(18) -0.0132(18)
C23 0.049(2) 0.042(2) 0.033(2) -0.0077(16) -0.0102(18) -0.0141(18)
C24 0.046(2) 0.039(2) 0.038(2) -0.0092(16) -0.0116(18) -0.0091(17)
C25 0.0371(19) 0.0337(18) 0.034(2) -0.0074(15) -0.0062(16) -0.0104(15)
C26 0.0391(19) 0.0344(18) 0.034(2) -0.0073(15) -0.0070(16) -0.0112(16)
C27 0.056(3) 0.067(3) 0.068(3) -0.022(3) -0.023(2) -0.018(2)
C28 0.063(3) 0.055(3) 0.036(2) -0.0112(19) -0.017(2) -0.017(2)
C29 0.098(4) 0.073(3) 0.047(3) -0.020(2) -0.025(3) -0.022(3)
C30 0.090(4) 0.060(3) 0.044(3) -0.006(2) -0.026(3) -0.008(3)
C31 0.071(3) 0.097(4) 0.064(4) -0.015(3) -0.030(3) -0.027(3)
C32 0.042(2) 0.0395(19) 0.034(2) -0.0111(16) -0.0080(17) -0.0082(16)
C33 0.042(2) 0.0305(17) 0.032(2) -0.0085(14) -0.0092(16) -0.0066(15)
C34 0.050(2) 0.0334(19) 0.032(2) -0.0014(15) -0.0085(18) -0.0127(17)
C35 0.054(2) 0.0297(18) 0.038(2) 0.0004(15) -0.0187(19) -0.0090(17)
C36 0.041(2) 0.0313(18) 0.045(2) -0.0064(16) -0.0151(18) -0.0042(16)
C37 0.0407(19) 0.0293(17) 0.032(2) -0.0065(14) -0.0104(16) -0.0080(15)
C38 0.044(2) 0.0211(15) 0.0290(19) -0.0014(13) -0.0143(16) -0.0066(14)
C39 0.050(2) 0.0351(19) 0.034(2) -0.0108(15) -0.0171(18) -0.0060(16)
C40 0.039(2) 0.041(2) 0.028(2) -0.0055(15) -0.0084(16) -0.0046(16)
C41 0.041(2) 0.045(2) 0.038(2) -0.0080(17) -0.0063(18) -0.0158(17)
C42 0.0293(17) 0.042(2) 0.040(2) -0.0112(16) -0.0082(16) -0.0082(15)
C43 0.0292(17) 0.0370(18) 0.033(2) -0.0103(15) -0.0124(15) -0.0013(14)
C44 0.038(2) 0.045(2) 0.036(2) -0.0148(17) -0.0157(17) 0.0002(16)
C45 0.044(2) 0.061(3) 0.048(3) -0.028(2) -0.018(2) -0.004(2)
C46 0.046(2) 0.054(3) 0.066(3) -0.031(2) -0.017(2) -0.008(2)
C47 0.042(2) 0.044(2) 0.061(3) -0.017(2) -0.017(2) -0.0104(18)
C48 0.071(3) 0.042(2) 0.052(3) 0.014(2) -0.027(3) -0.010(2)
C49 0.112(6) 0.084(5) 0.087(5) 0.048(4) -0.036(5) -0.026(4)
C50 0.146(7) 0.041(3) 0.128(7) 0.011(4) -0.050(6) 0.015(4)
C51 0.181(9) 0.103(6) 0.118(7) 0.050(5) -0.117(7) -0.064(6)
C52 0.044(2) 0.044(2) 0.037(2) -0.0131(17) -0.0070(18) -0.0147(17)
C53 0.0370(18) 0.0355(18) 0.030(2) -0.0105(14) -0.0044(15) -0.0095(15)
C54 0.047(2) 0.0367(19) 0.030(2) -0.0040(15) -0.0091(17) -0.0127(17)
C55 0.045(2) 0.042(2) 0.031(2) -0.0065(16) -0.0122(17) -0.0121(17)
C56 0.048(2) 0.0383(19) 0.033(2) -0.0100(15) -0.0115(17) -0.0134(17)
C57 0.0365(18) 0.0347(18) 0.0274(19) -0.0109(14) -0.0051(15) -0.0062(15)
C58 0.0313(17) 0.0364(18) 0.0245(18) -0.0105(14) -0.0048(14) -0.0044(14)
C59 0.042(2) 0.053(2) 0.030(2) -0.0179(17) -0.0081(17) -0.0073(18)
C60 0.077(3) 0.053(3) 0.047(3) 0.004(2) -0.035(3) -0.026(2)
C61 0.178(11) 0.256(14) 0.070(5) -0.058(7) -0.068(6) -0.009(10)
C62 0.247(12) 0.068(4) 0.163(9) 0.020(5) -0.170(10) -0.036(6)
C63 0.138(8) 0.185(10) 0.130(8) 0.072(7) -0.102(7) -0.101(7)
C64 0.046(2) 0.0356(18) 0.0260(19) -0.0077(14) -0.0052(16) -0.0123(16)
C65 0.0368(18) 0.0326(17) 0.0235(18) -0.0040(13) -0.0054(15) -0.0121(14)
C66 0.0328(17) 0.0334(17) 0.032(2) -0.0073(14) -0.0055(15) -0.0086(14)
C67 0.0388(19) 0.0393(19) 0.030(2) -0.0052(15) -0.0059(16) -0.0176(16)
C68 0.0410(19) 0.0372(19) 0.029(2) -0.0112(15) -0.0010(16) -0.0116(16)
C69 0.0359(18) 0.0385(19) 0.0245(19) -0.0050(14) -0.0014(15) -0.0107(15)
C70 0.0319(17) 0.0400(19) 0.0247(19) -0.0019(14) -0.0065(15) -0.0146(15)
C71 0.044(2) 0.049(2) 0.029(2) -0.0033(16) -0.0105(17) -0.0187(18)
C72 0.042(2) 0.046(2) 0.033(2) -0.0086(16) -0.0116(17) -0.0108(17)
C73 0.0301(17) 0.0411(19) 0.033(2) -0.0085(16) -0.0061(15) -0.0050(15)
C74 0.0376(19) 0.0367(18) 0.027(2) -0.0106(15) -0.0046(16) -0.0075(15)
C75 0.0372(18) 0.0327(17) 0.0257(18) -0.0091(14) -0.0083(15) -0.0050(15)
C76 0.045(2) 0.0372(19) 0.035(2) -0.0070(16) -0.0144(18) -0.0029(16)
C77 0.062(3) 0.040(2) 0.037(2) 0.0002(17) -0.017(2) -0.0097(19)
C78 0.062(3) 0.049(2) 0.033(2) -0.0019(18) -0.003(2) -0.022(2)
C79 0.043(2) 0.048(2) 0.036(2) -0.0101(17) -0.0045(18) -0.0129(18)
C80 0.053(2) 0.058(3) 0.046(3) -0.012(2) -0.015(2) -0.027(2)
C81 0.099(5) 0.074(4) 0.092(5) 0.001(3) -0.064(4) -0.032(3)
C82 0.064(3) 0.088(4) 0.074(4) -0.018(3) -0.009(3) -0.047(3)
C83 0.088(4) 0.103(5) 0.081(4) -0.050(4) -0.020(3) -0.039(4)
C84 0.0351(19) 0.045(2) 0.031(2) -0.0040(16) -0.0009(17) -0.0033(16)
C85 0.0353(18) 0.0378(19) 0.030(2) -0.0079(15) -0.0039(16) -0.0056(15)
C86 0.038(2) 0.049(2) 0.034(2) -0.0068(17) -0.0046(17) -0.0086(17)
C87 0.052(2) 0.051(2) 0.030(2) -0.0076(17) -0.0058(19) -0.0161(19)
C88 0.049(2) 0.047(2) 0.028(2) -0.0075(16) 0.0023(18) -0.0128(18)
C89 0.039(2) 0.0369(19) 0.033(2) -0.0053(15) -0.0005(17) -0.0114(16)
C90 0.0386(19) 0.0362(18) 0.028(2) -0.0069(15) -0.0041(16) -0.0087(15)
C91 0.059(3) 0.046(2) 0.046(3) 0.0024(19) -0.014(2) -0.010(2)
C92 0.067(3) 0.078(3) 0.032(2) -0.005(2) -0.013(2) -0.028(3)
C93 0.120(7) 0.263(14) 0.067(5) 0.014(6) -0.047(5) -0.085(8)
C94 0.142(9) 0.46(3) 0.080(6) -0.137(11) -0.062(7) 0.104(13)
C95 0.51(3) 0.126(9) 0.165(11) 0.066(8) -0.253(17) -0.123(13)
C96 0.036(2) 0.046(2) 0.038(2) -0.0016(17) -0.0010(18) -0.0091(17)
C97 0.0379(19) 0.042(2) 0.029(2) -0.0101(15) -0.0082(16) -0.0045(16)
C98 0.041(2) 0.067(3) 0.033(2) -0.018(2) -0.0078(18) 0.000(2)
C99 0.042(2) 0.119(5) 0.039(3) -0.023(3) -0.015(2) 0.012(3)
C100 0.113(6) 0.075(4) 0.073(5) -0.001(3) 0.009(4) -0.008(4)

loop_
_atom_type_symbol
_atom_type_description
_atom_type_scat_dispersion_real
_atom_type_scat_dispersion_imag
_atom_type_scat_source
C C 0.0033 0.0016 'International Tables Vol C Tables 4.2.6.8 and 6.1.1.4'
H H 0.0000 0.0000 'International Tables Vol C Tables 4.2.6.8 and 6.1.1.4'
Cu Cu 0.3201 1.2651 'International Tables Vol C Tables 4.2.6.8 and 6.1.1.4'
N N 0.0061 0.0033 'International Tables Vol C Tables 4.2.6.8 and 6.1.1.4'
O O 0.0106 0.0060 'International Tables Vol C Tables 4.2.6.8 and 6.1.1.4'
P P 0.1023 0.0942 'International Tables Vol C Tables 4.2.6.8 and 6.1.1.4'
Cl Cl 0.1484 0.1585 'International Tables Vol C Tables 4.2.6.8 and 6.1.1.4'

loop_
_geom_angle_atom_site_label_1
_geom_angle_atom_site_label_2
_geom_angle_atom_site_label_3
_geom_angle
_geom_angle_site_symmetry_1
_geom_angle_site_symmetry_3
_geom_angle_publ_flag
O7 Cu1 N4 91.03(12) . . ?
O7 Cu1 N1 81.88(12) . . ?
N4 Cu1 N1 123.94(13) . . ?
O7 Cu1 N2 88.39(12) . . ?
N4 Cu1 N2 115.55(12) . . ?
N1 Cu1 N2 119.70(13) . . ?
O7 Cu1 P1 175.47(9) . . ?
N4 Cu1 P1 92.37(9) . . ?
N1 Cu1 P1 93.73(9) . . ?
N2 Cu1 P1 92.85(9) . . ?
O9 Cl1 O11 114.0(6) . . ?
O9 Cl1 O10 108.6(5) . . ?
O11 Cl1 O10 107.3(4) . . ?
O9 Cl1 O8 108.7(6) . . ?
O11 Cl1 O8 111.2(4) . . ?
O10 Cl1 O8 106.8(4) . . ?
O18 Cl2 O25 122.4(14) . . ?
O18 Cl2 O24 129.6(9) . . ?
O18 Cl2 O19 98.4(11) . . ?
O25 Cl2 O19 132.9(13) . . ?
O24 Cl2 O19 122.3(8) . . ?
O24 Cl2 O22 107.0(9) . . ?
O19 Cl2 O22 119.8(10) . . ?
O18 Cl2 O20 119.2(9) . . ?
O25 Cl2 O20 111.2(12) . . ?
O24 Cl2 O20 106.8(6) . . ?
O22 Cl2 O20 117.6(9) . . ?
O18 Cl2 O23 114.9(10) . . ?
O25 Cl2 O23 79.6(13) . . ?
O19 Cl2 O23 105.4(9) . . ?
O22 Cl2 O23 133.7(9) . . ?
O20 Cl2 O23 100.3(7) . . ?
O25 Cl2 O17 131.5(11) . . ?
O24 Cl2 O17 109.7(6) . . ?
O19 Cl2 O17 95.5(8) . . ?
O22 Cl2 O17 98.4(9) . . ?
O20 Cl2 O17 116.8(7) . . ?
O23 Cl2 O17 86.0(7) . . ?
O18 Cl2 O21 115.7(11) . . ?
O25 Cl2 O21 101.4(13) . . ?
O24 Cl2 O21 114.6(9) . . ?
O22 Cl2 O21 96.8(12) . . ?
O23 Cl2 O21 117.6(10) . . ?
O17 Cl2 O21 126.0(9) . . ?
O18 Cl2 O26 103.2(12) . . ?
O24 Cl2 O26 85.6(9) . . ?
O19 Cl2 O26 116.0(11) . . ?
O20 Cl2 O26 101.7(10) . . ?
O23 Cl2 O26 117.6(10) . . ?
O17 Cl2 O26 130.5(9) . . ?
O21 Cl2 O26 83.0(12) . . ?
Cl4 Cl5 C100 92.9(7) . . ?
Cl7 Cl6 C101 81.3(11) . . ?
Cl6 Cl7 C101 79.9(12) . . ?
Cl9 Cl8 C101 113.7(10) . . ?
Cl10 Cl11 Cl12 81.0(9) . . ?
Cl13 Cl12 C102 96(3) . . ?
Cl13 Cl12 C106 80(3) . . ?
Cl13 Cl12 Cl11 113(3) . . ?
Cl12 Cl13 C106 81(3) . . ?
C43 P1 Cu1 112.84(12) . . ?
C1 O1 C7 114.9(3) . . ?
C26 O2 C27 114.7(3) . . ?
C38 O3 C39 112.3(3) . . ?
C58 O4 C59 113.3(3) . . ?
C70 O5 C71 113.0(3) . . ?
C90 O6 C91 113.5(3) . . ?
C97 O7 Cu1 136.5(3) . . ?
O17 O18 Cl2 96.8(18) . . ?
O20 O19 Cl2 88(3) . . ?
O21 O19 Cl2 87.1(17) . . ?
O19 O20 O21 107(4) . . ?
O21 O20 Cl2 94(3) . . ?
O26 O22 Cl2 89(2) . . ?
O25 O22 O18 99.6(17) . . ?
O23 O24 Cl2 89.0(13) . . ?
O26 O25 Cl2 89(2) . . ?
O24 O25 O22 123(2) . . ?
O22 O26 O25 95(3) . . ?
C8 N1 C9 113.7(3) . . ?
C8 N1 Cu1 113.6(2) . . ?
C9 N1 Cu1 114.9(2) . . ?
C8 N1 H1 105.1 . . ?
C9 N1 H1 108.9 . . ?
Cu1 N1 H1 98.9 . . ?
C41 N2 C40 112.8(3) . . ?
C41 N2 Cu1 115.1(2) . . ?
C40 N2 Cu1 114.9(2) . . ?
C41 N2 H2 111.1 . . ?
C40 N2 H2 106.4 . . ?
Cu1 N2 H2 94.7 . . ?
C97 N3 C99 122.0(3) . . ?
C97 N3 C98 121.3(3) . . ?
C99 N3 C98 116.7(3) . . ?
C72 N4 C73 112.9(3) . . ?
C72 N4 Cu1 110.1(2) . . ?
C73 N4 Cu1 117.1(2) . . ?
C72 N4 H4 105.0 . . ?
C73 N4 H4 103.2 . . ?
Cu1 N4 H4 107.5 . . ?
C2 C1 O1 119.7(4) . . ?
C2 C1 C6 121.4(3) . . ?
O1 C1 C6 118.8(4) . . ?
C1 C2 C3 118.4(4) . . ?
C1 C2 C96 120.8(4) . . ?
C3 C2 C96 120.8(4) . . ?
C4 C3 C2 122.0(4) . . ?
C4 C3 H3 118.2 . . ?
C2 C3 H3 119.7 . . ?
C5 C4 C3 116.9(4) . . ?
C5 C4 C16 120.6(4) . . ?
C3 C4 C16 122.4(4) . . ?
C6 C5 C4 123.2(4) . . ?
C6 C5 H5 116.9 . . ?
C4 C5 H5 119.8 . . ?
C5 C6 C1 118.0(4) . . ?
C5 C6 C20 120.6(4) . . ?
C1 C6 C20 121.4(4) . . ?
O1 C7 C8 105.4(3) . . ?
O1 C7 H7A 109.5 . . ?
C8 C7 H7A 112.0 . . ?
O1 C7 H7B 109.3 . . ?
C8 C7 H7B 111.1 . . ?
H7A C7 H7B 109.5 . . ?
N1 C8 C7 115.0(4) . . ?
N1 C8 H8A 109.2 . . ?
C7 C8 H8A 106.8 . . ?
N1 C8 H8B 109.4 . . ?
C7 C8 H8B 106.8 . . ?
H8A C8 H8B 109.5 . . ?
N1 C9 C10 112.7(3) . . ?
N1 C9 H9A 109.4 . . ?
C10 C9 H9A 108.0 . . ?
N1 C9 H9B 109.4 . . ?
C10 C9 H9B 107.8 . . ?
H9A C9 H9B 109.5 . . ?
C15 C10 C11 118.1(4) . . ?
C15 C10 C9 117.9(3) . . ?
C11 C10 C9 124.0(3) . . ?
C12 C11 C10 119.8(3) . . ?
C12 C11 P1 119.3(3) . . ?
C10 C11 P1 121.0(3) . . ?
C13 C12 C11 120.6(4) . . ?
C13 C12 H12 119.7 . . ?
C11 C12 H12 119.6 . . ?
C14 C13 C12 119.8(4) . . ?
C14 C13 H13 120.2 . . ?
C12 C13 H13 120.0 . . ?
C13 C14 C15 120.2(4) . . ?
C13 C14 H14 120.3 . . ?
C15 C14 H14 119.5 . . ?
C14 C15 C10 121.6(4) . . ?
C14 C15 H15 118.6 . . ?
C10 C15 H15 119.8 . . ?
C17 C16 C18 108.2(6) . . ?
C17 C16 C19 109.9(6) . . ?
C18 C16 C19 109.5(7) . . ?
C17 C16 C4 112.4(4) . . ?
C18 C16 C4 108.9(5) . . ?
C19 C16 C4 107.9(5) . . ?
C16 C17 H17A 109.8 . . ?
C16 C17 H17B 109.3 . . ?
H17A C17 H17B 109.5 . . ?
C16 C17 H17C 109.3 . . ?
H17A C17 H17C 109.5 . . ?
H17B C17 H17C 109.5 . . ?
C16 C18 H18A 109.9 . . ?
C16 C18 H18B 109.1 . . ?
H18A C18 H18B 109.5 . . ?
C16 C18 H18C 109.4 . . ?
H18A C18 H18C 109.5 . . ?
H18B C18 H18C 109.5 . . ?
C16 C19 H19A 109.1 . . ?
C16 C19 H19B 109.5 . . ?
H19A C19 H19B 109.5 . . ?
C16 C19 H19C 109.8 . . ?
H19A C19 H19C 109.5 . . ?
H19B C19 H19C 109.5 . . ?
C6 C20 C21 113.5(3) . . ?
C6 C20 H20A 109.7 . . ?
C21 C20 H20A 107.6 . . ?
C6 C20 H20B 109.4 . . ?
C21 C20 H20B 107.2 . . ?
H20A C20 H20B 109.5 . . ?
C26 C21 C22 118.6(4) . . ?
C26 C21 C20 120.9(4) . . ?
C22 C21 C20 120.4(4) . . ?
C23 C22 C21 122.4(4) . . ?
C23 C22 H22 117.6 . . ?
C21 C22 H22 119.9 . . ?
C22 C23 C24 117.3(4) . . ?
C22 C23 C28 123.9(4) . . ?
C24 C23 C28 118.8(4) . . ?
C25 C24 C23 122.3(4) . . ?
C25 C24 H24 117.9 . . ?
C23 C24 H24 119.9 . . ?
C24 C25 C26 119.0(4) . . ?
C24 C25 C32 121.6(3) . . ?
C26 C25 C32 119.4(3) . . ?
O2 C26 C21 120.0(3) . . ?
O2 C26 C25 119.4(3) . . ?
C21 C26 C25 120.4(4) . . ?
O2 C27 H27A 109.5 . . ?
O2 C27 H27B 109.4 . . ?
H27A C27 H27B 109.5 . . ?
O2 C27 H27C 109.5 . . ?
H27A C27 H27C 109.5 . . ?
H27B C27 H27C 109.5 . . ?
C29 C28 C31 109.7(4) . . ?
C29 C28 C23 111.7(4) . . ?
C31 C28 C23 109.3(4) . . ?
C29 C28 C30 107.1(4) . . ?
C31 C28 C30 109.9(5) . . ?
C23 C28 C30 109.1(4) . . ?
C28 C29 H29A 109.9 . . ?
C28 C29 H29B 109.4 . . ?
H29A C29 H29B 109.5 . . ?
C28 C29 H29C 109.1 . . ?
H29A C29 H29C 109.5 . . ?
H29B C29 H29C 109.5 . . ?
C28 C30 H30A 109.7 . . ?
C28 C30 H30B 109.3 . . ?
H30A C30 H30B 109.5 . . ?
C28 C30 H30C 109.5 . . ?
H30A C30 H30C 109.5 . . ?
H30B C30 H30C 109.5 . . ?
C28 C31 H31A 109.5 . . ?
C28 C31 H31B 109.5 . . ?
H31A C31 H31B 109.5 . . ?
C28 C31 H31C 109.5 . . ?
H31A C31 H31C 109.5 . . ?
H31B C31 H31C 109.5 . . ?
C33 C32 C25 115.6(3) . . ?
C33 C32 H32A 106.5 . . ?
C25 C32 H32A 109.4 . . ?
C33 C32 H32B 106.0 . . ?
C25 C32 H32B 109.7 . . ?
H32A C32 H32B 109.5 . . ?
C38 C33 C34 118.1(4) . . ?
C38 C33 C32 121.4(3) . . ?
C34 C33 C32 120.5(4) . . ?
C35 C34 C33 121.7(4) . . ?
C35 C34 H34 118.5 . . ?
C33 C34 H34 119.8 . . ?
C36 C35 C34 118.2(3) . . ?
C36 C35 C48 120.4(4) . . ?
C34 C35 C48 121.4(4) . . ?
C35 C36 C37 122.5(4) . . ?
C35 C36 H36 120.0 . . ?
C37 C36 H36 117.5 . . ?
C36 C37 C38 117.3(4) . . ?
C36 C37 C52 121.3(4) . . ?
C38 C37 C52 121.4(3) . . ?
C33 C38 O3 119.4(3) . . ?
C33 C38 C37 122.2(3) . . ?
O3 C38 C37 118.4(3) . . ?
O3 C39 C40 105.5(3) . . ?
O3 C39 H39A 109.6 . . ?
C40 C39 H39A 111.7 . . ?
O3 C39 H39B 109.1 . . ?
C40 C39 H39B 111.4 . . ?
H39A C39 H39B 109.5 . . ?
N2 C40 C39 113.7(3) . . ?
N2 C40 H40A 109.2 . . ?
C39 C40 H40A 107.5 . . ?
N2 C40 H40B 109.7 . . ?
C39 C40 H40B 107.2 . . ?
H40A C40 H40B 109.5 . . ?
N2 C41 C42 113.0(3) . . ?
N2 C41 H41A 109.3 . . ?
C42 C41 H41A 107.8 . . ?
N2 C41 H41B 109.6 . . ?
C42 C41 H41B 107.6 . . ?
H41A C41 H41B 109.5 . . ?
C47 C42 C43 118.5(4) . . ?
C47 C42 C41 117.6(4) . . ?
C43 C42 C41 123.9(3) . . ?
C42 C43 C44 119.8(3) . . ?
C42 C43 P1 121.1(3) . . ?
C44 C43 P1 119.0(3) . . ?
C45 C44 C43 120.0(4) . . ?
C45 C44 H44 119.9 . . ?
C43 C44 H44 120.1 . . ?
C46 C45 C44 120.5(4) . . ?
C46 C45 H45 119.3 . . ?
C44 C45 H45 120.2 . . ?
C45 C46 C47 120.4(4) . . ?
C45 C46 H46 119.8 . . ?
C47 C46 H46 119.8 . . ?
C46 C47 C42 120.7(4) . . ?
C46 C47 H47 119.3 . . ?
C42 C47 H47 120.0 . . ?
C50 C48 C51 109.6(7) . . ?
C50 C48 C49 106.6(6) . . ?
C51 C48 C49 110.4(6) . . ?
C50 C48 C35 110.1(5) . . ?
C51 C48 C35 107.9(4) . . ?
C49 C48 C35 112.2(4) . . ?
C48 C49 H49A 110.1 . . ?
C48 C49 H49B 109.3 . . ?
H49A C49 H49B 109.5 . . ?
C48 C49 H49C 109.0 . . ?
H49A C49 H49C 109.5 . . ?
H49B C49 H49C 109.5 . . ?
C48 C50 H50A 109.7 . . ?
C48 C50 H50B 109.4 . . ?
H50A C50 H50B 109.5 . . ?
C48 C50 H50C 109.3 . . ?
H50A C50 H50C 109.5 . . ?
H50B C50 H50C 109.5 . . ?
C48 C51 H51A 109.6 . . ?
C48 C51 H51B 109.2 . . ?
H51A C51 H51B 109.4 . . ?
C48 C51 H51C 109.6 . . ?
H51A C51 H51C 109.5 . . ?
H51B C51 H51C 109.5 . . ?
C53 C52 C37 114.5(3) . . ?
C53 C52 H52A 106.8 . . ?
C37 C52 H52A 109.3 . . ?
C53 C52 H52B 107.1 . . ?
C37 C52 H52B 109.5 . . ?
H52A C52 H52B 109.5 . . ?
C54 C53 C58 118.1(3) . . ?
C54 C53 C52 120.0(3) . . ?
C58 C53 C52 121.9(3) . . ?
C55 C54 C53 122.9(4) . . ?
C55 C54 H54 117.5 . . ?
C53 C54 H54 119.7 . . ?
C54 C55 C56 117.1(3) . . ?
C54 C55 C60 122.2(4) . . ?
C56 C55 C60 120.7(4) . . ?
C55 C56 C57 122.7(4) . . ?
C55 C56 H56 120.1 . . ?
C57 C56 H56 117.1 . . ?
C56 C57 C58 118.4(3) . . ?
C56 C57 C64 119.5(3) . . ?
C58 C57 C64 122.0(3) . . ?
C57 C58 O4 119.9(3) . . ?
C57 C58 C53 120.8(3) . . ?
O4 C58 C53 119.3(3) . . ?
O4 C59 H59A 109.2 . . ?
O4 C59 H59B 109.6 . . ?
H59A C59 H59B 109.5 . . ?
O4 C59 H59C 109.6 . . ?
H59A C59 H59C 109.5 . . ?
H59B C59 H59C 109.5 . . ?
C63 C60 C62 114.6(7) . . ?
C63 C60 C61 104.5(9) . . ?
C62 C60 C61 104.9(8) . . ?
C63 C60 C55 113.0(5) . . ?
C62 C60 C55 112.6(4) . . ?
C61 C60 C55 106.1(5) . . ?
C60 C61 H61A 109.6 . . ?
C60 C61 H61B 109.8 . . ?
H61A C61 H61B 109.5 . . ?
C60 C61 H61C 109.0 . . ?
H61A C61 H61C 109.4 . . ?
H61B C61 H61C 109.5 . . ?
C60 C62 H62A 109.6 . . ?
C60 C62 H62B 109.3 . . ?
H62A C62 H62B 109.5 . . ?
C60 C62 H62C 109.5 . . ?
H62A C62 H62C 109.5 . . ?
H62B C62 H62C 109.5 . . ?
C60 C63 H63A 109.5 . . ?
C60 C63 H63B 109.1 . . ?
H63A C63 H63B 109.5 . . ?
C60 C63 H63C 109.7 . . ?
H63A C63 H63C 109.5 . . ?
H63B C63 H63C 109.5 . . ?
C65 C64 C57 113.9(3) . . ?
C65 C64 H64A 107.3 . . ?
C57 C64 H64A 109.8 . . ?
C65 C64 H64B 107.0 . . ?
C57 C64 H64B 109.3 . . ?
H64A C64 H64B 109.5 . . ?
C66 C65 C70 117.5(3) . . ?
C66 C65 C64 121.3(3) . . ?
C70 C65 C64 121.1(3) . . ?
C65 C66 C67 122.6(3) . . ?
C65 C66 H66 119.8 . . ?
C67 C66 H66 117.6 . . ?
C68 C67 C66 117.1(3) . . ?
C68 C67 C80 122.8(4) . . ?
C66 C67 C80 120.0(4) . . ?
C67 C68 C69 122.2(3) . . ?
C67 C68 H68 120.1 . . ?
C69 C68 H68 117.7 . . ?
C70 C69 C68 118.4(3) . . ?
C70 C69 C84 121.3(3) . . ?
C68 C69 C84 120.3(3) . . ?
C69 C70 O5 119.6(3) . . ?
C69 C70 C65 122.1(3) . . ?
O5 C70 C65 118.3(3) . . ?
O5 C71 C72 105.2(3) . . ?
O5 C71 H71A 109.4 . . ?
C72 C71 H71A 111.6 . . ?
O5 C71 H71B 109.5 . . ?
C72 C71 H71B 111.5 . . ?
H71A C71 H71B 109.5 . . ?
N4 C72 C71 112.8(3) . . ?
N4 C72 H72A 109.0 . . ?
C71 C72 H72A 107.7 . . ?
N4 C72 H72B 109.7 . . ?
C71 C72 H72B 108.1 . . ?
H72A C72 H72B 109.5 . . ?
N4 C73 C74 113.5(3) . . ?
N4 C73 H73A 109.3 . . ?
C74 C73 H73A 107.5 . . ?
N4 C73 H73B 109.5 . . ?
C74 C73 H73B 107.4 . . ?
H73A C73 H73B 109.5 . . ?
C79 C74 C75 118.7(4) . . ?
C79 C74 C73 118.1(3) . . ?
C75 C74 C73 123.1(4) . . ?
C76 C75 C74 119.2(4) . . ?
C76 C75 P1 120.3(3) . . ?
C74 C75 P1 120.5(3) . . ?
C77 C76 C75 121.2(4) . . ?
C77 C76 H76 118.9 . . ?
C75 C76 H76 119.9 . . ?
C78 C77 C76 119.4(4) . . ?
C78 C77 H77 120.7 . . ?
C76 C77 H77 119.9 . . ?
C77 C78 C79 120.5(4) . . ?
C77 C78 H78 120.1 . . ?
C79 C78 H78 119.5 . . ?
C74 C79 C78 121.1(4) . . ?
C74 C79 H79 119.7 . . ?
C78 C79 H79 119.3 . . ?
C82 C80 C81 110.2(5) . . ?
C82 C80 C67 109.3(4) . . ?
C81 C80 C67 110.0(4) . . ?
C82 C80 C83 106.6(4) . . ?
C81 C80 C83 109.1(5) . . ?
C67 C80 C83 111.7(4) . . ?
C80 C81 H81A 109.6 . . ?
C80 C81 H81B 109.3 . . ?
H81A C81 H81B 109.5 . . ?
C80 C81 H81C 109.4 . . ?
H81A C81 H81C 109.5 . . ?
H81B C81 H81C 109.5 . . ?
C80 C82 H82A 109.3 . . ?
C80 C82 H82B 109.8 . . ?
H82A C82 H82B 109.5 . . ?
C80 C82 H82C 109.3 . . ?
H82A C82 H82C 109.5 . . ?
H82B C82 H82C 109.5 . . ?
C80 C83 H83A 109.7 . . ?
C80 C83 H83B 108.8 . . ?
H83A C83 H83B 109.5 . . ?
C80 C83 H83C 109.9 . . ?
H83A C83 H83C 109.5 . . ?
H83B C83 H83C 109.5 . . ?
C85 C84 C69 116.2(3) . . ?
C85 C84 H84A 105.6 . . ?
C69 C84 H84A 109.2 . . ?
C85 C84 H84B 106.5 . . ?
C69 C84 H84B 109.6 . . ?
H84A C84 H84B 109.5 . . ?
C86 C85 C90 118.1(4) . . ?
C86 C85 C84 121.5(4) . . ?
C90 C85 C84 120.4(3) . . ?
C87 C86 C85 122.5(4) . . ?
C87 C86 H86 117.8 . . ?
C85 C86 H86 119.6 . . ?
C86 C87 C88 117.6(4) . . ?
C86 C87 C92 121.8(4) . . ?
C88 C87 C92 120.6(4) . . ?
C87 C88 C89 122.3(4) . . ?
C87 C88 H88 120.6 . . ?
C89 C88 H88 117.1 . . ?
C88 C89 C90 118.6(4) . . ?
C88 C89 C96 120.7(4) . . ?
C90 C89 C96 120.7(4) . . ?
O6 C90 C89 120.1(3) . . ?
O6 C90 C85 119.1(3) . . ?
C89 C90 C85 120.8(4) . . ?
O6 C91 H91A 109.5 . . ?
O6 C91 H91B 109.6 . . ?
H91A C91 H91B 109.5 . . ?
O6 C91 H91C 109.4 . . ?
H91A C91 H91C 109.5 . . ?
H91B C91 H91C 109.5 . . ?
C94 C92 C95 107.2(13) . . ?
C94 C92 C93 109.6(9) . . ?
C95 C92 C93 106.5(10) . . ?
C94 C92 C87 111.7(5) . . ?
C95 C92 C87 108.9(5) . . ?
C93 C92 C87 112.6(5) . . ?
C92 C93 H93A 107.3 . . ?
C92 C93 H93B 111.9 . . ?
H93A C93 H93B 109.5 . . ?
C92 C93 H93C 109.2 . . ?
H93A C93 H93C 109.5 . . ?
H93B C93 H93C 109.5 . . ?
C92 C94 H94A 109.1 . . ?
C92 C94 H94B 111.6 . . ?
H94A C94 H94B 109.5 . . ?
C92 C94 H94C 107.7 . . ?
H94A C94 H94C 109.5 . . ?
H94B C94 H94C 109.5 . . ?
C92 C95 H95A 109.6 . . ?
C92 C95 H95B 112.2 . . ?
H95A C95 H95B 109.5 . . ?
C92 C95 H95C 106.5 . . ?
H95A C95 H95C 109.5 . . ?
H95B C95 H95C 109.5 . . ?
C2 C96 C89 113.3(3) . . ?
C2 C96 H96A 109.2 . . ?
C89 C96 H96A 107.7 . . ?
C2 C96 H96B 109.4 . . ?
C89 C96 H96B 107.7 . . ?
H96A C96 H96B 109.5 . . ?
O7 C97 N3 123.2(4) . . ?
O7 C97 H97 119.8 . . ?
N3 C97 H97 117.0 . . ?
N3 C98 H98A 109.6 . . ?
N3 C98 H98B 109.4 . . ?
H98A C98 H98B 109.5 . . ?
N3 C98 H98C 109.4 . . ?
H98A C98 H98C 109.5 . . ?
H98B C98 H98C 109.5 . . ?
N3 C99 H99A 109.4 . . ?
N3 C99 H99B 109.7 . . ?
H99A C99 H99B 109.5 . . ?
N3 C99 H99C 109.4 . . ?
H99A C99 H99C 109.5 . . ?
H99B C99 H99C 109.5 . . ?
Cl5 C100 Cl3 115.4(5) . . ?
Cl4 C100 Cl3 116.8(4) . . ?
Cl8 C101 Cl6 128.7(8) . . ?
Cl8 C101 Cl7 113.5(7) . . ?
Cl6 C101 Cl9 112.6(6) . . ?
Cl7 C101 Cl9 95.8(6) . . ?
C106 C102 Cl11 98(4) . . ?
C106 C102 Cl12 121(4) . . ?
C106 C102 Cl13 98(4) . . ?
Cl11 C102 Cl10 88(2) . . ?
Cl13 C102 Cl10 108.4(16) . . ?
O14 C103 C104 123.3(11) . . ?
O13 C104 C103 93.0(9) . . ?
Cl10 C106 Cl11 110(3) . . ?
Cl11 C106 Cl13 117(3) . . ?
Cl11 C106 Cl12 98(3) . . ?

loop_
_geom_bond_atom_site_label_1
_geom_bond_atom_site_label_2
_geom_bond_distance
_geom_bond_site_symmetry_2
_geom_bond_publ_flag
Cu1 O7 2.018(3) . ?
Cu1 N4 2.079(3) . ?
Cu1 N1 2.102(3) . ?
Cu1 N2 2.116(3) . ?
Cu1 P1 2.2628(9) . ?
Cl1 O9 1.360(7) . ?
Cl1 O11 1.400(5) . ?
Cl1 O10 1.408(5) . ?
Cl1 O8 1.413(6) . ?
Cl2 O18 1.238(17) . ?
Cl2 O25 1.31(2) . ?
Cl2 O24 1.330(9) . ?
Cl2 O19 1.354(15) . ?
Cl2 O22 1.386(19) . ?
Cl2 O20 1.436(12) . ?
Cl2 O23 1.553(14) . ?
Cl2 O17 1.561(10) . ?
Cl2 O21 1.58(2) . ?
Cl2 O26 1.63(2) . ?
Cl5 C100 1.569(10) . ?
Cl8 C101 1.531(12) . ?
Cl11 C102 1.10(3) . ?
Cl11 C106 1.33(4) . ?
Cl12 C102 1.44(3) . ?
Cl13 C102 1.62(3) . ?
P1 C75 1.813(4) . ?
P1 C11 1.817(4) . ?
P1 C43 1.817(4) . ?
O1 C1 1.396(4) . ?
O1 C7 1.444(5) . ?
O2 C26 1.389(5) . ?
O2 C27 1.430(6) . ?
O3 C38 1.398(4) . ?
O3 C39 1.436(4) . ?
O4 C58 1.394(4) . ?
O4 C59 1.432(4) . ?
O5 C70 1.394(4) . ?
O5 C71 1.445(5) . ?
O6 C90 1.388(5) . ?
O6 C91 1.433(5) . ?
O7 C97 1.247(5) . ?
O12 C105 1.23(2) . ?
O13 C104 1.528(17) . ?
O14 C103 1.342(19) . ?
O18 O22 1.51(2) . ?
O22 O25 1.41(3) . ?
O15A O15B 1.38(4) . ?
N1 C8 1.478(5) . ?
N1 C9 1.496(5) . ?
N1 H1 0.8753 . ?
N2 C41 1.488(5) . ?
N2 C40 1.488(5) . ?
N2 H2 0.9034 . ?
N3 C97 1.304(5) . ?
N3 C99 1.447(5) . ?
N3 C98 1.456(5) . ?
N4 C72 1.481(5) . ?
N4 C73 1.492(5) . ?
N4 H4 0.9727 . ?
C1 C2 1.383(6) . ?
C1 C6 1.401(6) . ?
C2 C3 1.408(6) . ?
C2 C96 1.506(6) . ?
C3 C4 1.397(6) . ?
C3 H3 0.9600 . ?
C4 C5 1.389(6) . ?
C4 C16 1.540(6) . ?
C5 C6 1.387(6) . ?
C5 H5 0.9601 . ?
C6 C20 1.515(6) . ?
C7 C8 1.512(6) . ?
C7 H7A 0.9598 . ?
C7 H7B 0.9602 . ?
C8 H8A 0.9600 . ?
C8 H8B 0.9600 . ?
C9 C10 1.502(5) . ?
C9 H9A 0.9600 . ?
C9 H9B 0.9599 . ?
C10 C15 1.392(5) . ?
C10 C11 1.410(5) . ?
C11 C12 1.396(5) . ?
C12 C13 1.385(6) . ?
C12 H12 0.9603 . ?
C13 C14 1.377(7) . ?
C13 H13 0.9599 . ?
C14 C15 1.381(6) . ?
C14 H14 0.9600 . ?
C15 H15 0.9597 . ?
C16 C17 1.513(8) . ?
C16 C18 1.520(9) . ?
C16 C19 1.521(10) . ?
C17 H17A 0.9599 . ?
C17 H17B 0.9600 . ?
C17 H17C 0.9600 . ?
C18 H18A 0.9601 . ?
C18 H18B 0.9600 . ?
C18 H18C 0.9600 . ?
C19 H19A 0.9600 . ?
C19 H19B 0.9600 . ?
C19 H19C 0.9599 . ?
C20 C21 1.522(6) . ?
C20 H20A 0.9602 . ?
C20 H20B 0.9599 . ?
C21 C26 1.395(5) . ?
C21 C22 1.398(6) . ?
C22 C23 1.382(6) . ?
C22 H22 0.9601 . ?
C23 C24 1.402(6) . ?
C23 C28 1.536(6) . ?
C24 C25 1.381(5) . ?
C24 H24 0.9600 . ?
C25 C26 1.400(5) . ?
C25 C32 1.529(5) . ?
C27 H27A 0.9601 . ?
C27 H27B 0.9604 . ?
C27 H27C 0.9599 . ?
C28 C29 1.534(7) . ?
C28 C31 1.536(8) . ?
C28 C30 1.537(7) . ?
C29 H29A 0.9601 . ?
C29 H29B 0.9601 . ?
C29 H29C 0.9600 . ?
C30 H30A 0.9601 . ?
C30 H30B 0.9597 . ?
C30 H30C 0.9601 . ?
C31 H31A 0.9599 . ?
C31 H31B 0.9601 . ?
C31 H31C 0.9601 . ?
C32 C33 1.505(5) . ?
C32 H32A 0.9601 . ?
C32 H32B 0.9601 . ?
C33 C38 1.384(6) . ?
C33 C34 1.400(5) . ?
C34 C35 1.391(6) . ?
C34 H34 0.9600 . ?
C35 C36 1.382(6) . ?
C35 C48 1.537(5) . ?
C36 C37 1.396(5) . ?
C36 H36 0.9599 . ?
C37 C38 1.400(5) . ?
C37 C52 1.516(6) . ?
C39 C40 1.498(5) . ?
C39 H39A 0.9601 . ?
C39 H39B 0.9600 . ?
C40 H40A 0.9597 . ?
C40 H40B 0.9600 . ?
C41 C42 1.516(6) . ?
C41 H41A 0.9601 . ?
C41 H41B 0.9600 . ?
C42 C47 1.395(6) . ?
C42 C43 1.404(6) . ?
C43 C44 1.405(5) . ?
C44 C45 1.382(6) . ?
C44 H44 0.9599 . ?
C45 C46 1.364(7) . ?
C45 H45 0.9599 . ?
C46 C47 1.393(7) . ?
C46 H46 0.9602 . ?
C47 H47 0.9601 . ?
C48 C50 1.512(10) . ?
C48 C51 1.518(9) . ?
C48 C49 1.521(10) . ?
C49 H49A 0.9598 . ?
C49 H49B 0.9600 . ?
C49 H49C 0.9601 . ?
C50 H50A 0.9599 . ?
C50 H50B 0.9599 . ?
C50 H50C 0.9601 . ?
C51 H51A 0.9604 . ?
C51 H51B 0.9601 . ?
C51 H51C 0.9599 . ?
C52 C53 1.512(5) . ?
C52 H52A 0.9598 . ?
C52 H52B 0.9601 . ?
C53 C54 1.391(5) . ?
C53 C58 1.406(5) . ?
C54 C55 1.386(6) . ?
C54 H54 0.9601 . ?
C55 C56 1.390(6) . ?
C55 C60 1.536(5) . ?
C56 C57 1.391(5) . ?
C56 H56 0.9600 . ?
C57 C58 1.394(5) . ?
C57 C64 1.523(5) . ?
C59 H59A 0.9601 . ?
C59 H59B 0.9602 . ?
C59 H59C 0.9600 . ?
C60 C63 1.472(9) . ?
C60 C62 1.487(8) . ?
C60 C61 1.531(12) . ?
C61 H61A 0.9602 . ?
C61 H61B 0.9599 . ?
C61 H61C 0.9601 . ?
C62 H62A 0.9600 . ?
C62 H62B 0.9600 . ?
C62 H62C 0.9603 . ?
C63 H63A 0.9600 . ?
C63 H63B 0.9601 . ?
C63 H63C 0.9598 . ?
C64 C65 1.511(5) . ?
C64 H64A 0.9600 . ?
C64 H64B 0.9599 . ?
C65 C66 1.388(5) . ?
C65 C70 1.398(5) . ?
C66 C67 1.400(5) . ?
C66 H66 0.9600 . ?
C67 C68 1.389(5) . ?
C67 C80 1.527(5) . ?
C68 C69 1.397(5) . ?
C68 H68 0.9601 . ?
C69 C70 1.373(5) . ?
C69 C84 1.518(5) . ?
C71 C72 1.495(5) . ?
C71 H71A 0.9599 . ?
C71 H71B 0.9599 . ?
C72 H72A 0.9598 . ?
C72 H72B 0.9602 . ?
C73 C74 1.508(5) . ?
C73 H73A 0.9600 . ?
C73 H73B 0.9599 . ?
C74 C79 1.385(6) . ?
C74 C75 1.413(5) . ?
C75 C76 1.396(5) . ?
C76 C77 1.392(6) . ?
C76 H76 0.9600 . ?
C77 C78 1.367(7) . ?
C77 H77 0.9599 . ?
C78 C79 1.399(6) . ?
C78 H78 0.9599 . ?
C79 H79 0.9599 . ?
C80 C82 1.524(7) . ?
C80 C81 1.524(7) . ?
C80 C83 1.539(7) . ?
C81 H81A 0.9600 . ?
C81 H81B 0.9600 . ?
C81 H81C 0.9598 . ?
C82 H82A 0.9599 . ?
C82 H82B 0.9600 . ?
C82 H82C 0.9600 . ?
C83 H83A 0.9600 . ?
C83 H83B 0.9601 . ?
C83 H83C 0.9599 . ?
C84 C85 1.508(6) . ?
C84 H84A 0.9600 . ?
C84 H84B 0.9601 . ?
C85 C86 1.394(6) . ?
C85 C90 1.401(5) . ?
C86 C87 1.380(6) . ?
C86 H86 0.9598 . ?
C87 C88 1.388(6) . ?
C87 C92 1.543(6) . ?
C88 C89 1.389(6) . ?
C88 H88 0.9600 . ?
C89 C90 1.390(6) . ?
C89 C96 1.524(6) . ?
C91 H91A 0.9600 . ?
C91 H91B 0.9600 . ?
C91 H91C 0.9599 . ?
C92 C94 1.455(11) . ?
C92 C95 1.474(12) . ?
C92 C93 1.504(10) . ?
C93 H93A 0.9600 . ?
C93 H93B 0.9598 . ?
C93 H93C 0.9602 . ?
C94 H94A 0.9598 . ?
C94 H94B 0.9599 . ?
C94 H94C 0.9600 . ?
C95 H95A 0.9603 . ?
C95 H95B 0.9598 . ?
C95 H95C 0.9599 . ?
C96 H96A 0.9601 . ?
C96 H96B 0.9601 . ?
C97 H97 0.9600 . ?
C98 H98A 0.9600 . ?
C98 H98B 0.9600 . ?
C98 H98C 0.9600 . ?
C99 H99A 0.9599 . ?
C99 H99B 0.9600 . ?
C99 H99C 0.9601 . ?
